data_1562526
loop_
_publ_author_name
'Zhao, Biao-Chun'
'Sun, Wei'
'Ren, Wei-Jian'
'Huang, Ya-Xi'
'Li, Zucheng'
'Pan, Yuanming'
'Mi, Jin-Xiao'

_publ_section_title
;
 Hygroscopic La[B5O8(OH)]NO3&#x00B7;2H2O: Insight into the evolution of
 borate fundamental building blocks
;
_journal_name_full 'Journal of Solid State Chemistry'
_journal_page_first 91
_journal_page_last 98
_journal_paper_doi 10.1016/j.jssc.2013.07.032
_journal_volume 206
_journal_year 2013
_chemical_formula_sum 'B5 H5 La N O14'
_chemical_formula_weight 436.01
_space_group_IT_number 14
_space_group_name_Hall '-P 2yn'
_space_group_name_H-M_alt 'P 1 21/n 1'
_symmetry_cell_setting monoclinic
_symmetry_space_group_name_Hall '-P 2yn'
_symmetry_space_group_name_H-M 'P 1 21/n 1'
_atom_sites_solution_hydrogens undef
_atom_sites_solution_primary direct
_atom_sites_solution_secondary difmap
_cell_angle_alpha 90.00
_cell_angle_beta 90.440(3)
_cell_angle_gamma 90.00
_cell_formula_units_Z 4
_cell_length_a 6.5396(12)
_cell_length_b 15.550(3)
_cell_length_c 10.6719(19)
_cell_measurement_reflns_used 6220
_cell_measurement_temperature 173(2)
_cell_measurement_theta_max 28.34
_cell_measurement_theta_min 2.31
_cell_volume 1085.2(3)
_computing_cell_refinement 'SAINT (Bruker, 2001)'
_computing_data_collection 'SMART (Bruker, 2001)'
_computing_data_reduction 'SAINT (Bruker, 2001)'
_computing_molecular_graphics 'DIAMOND (Brandenburg, 2011) and ATOMS (Dowty, 2004)'
_computing_publication_material 'SHELXL-97 (Sheldrick, 2008)'
_computing_structure_refinement 'SHELXL-97 (Sheldrick, 2008)'
_computing_structure_solution 'SHELXS-97 (Sheldrick, 2008)'
_diffrn_ambient_temperature 173(2)
_diffrn_detector_area_resol_mean .
_diffrn_measured_fraction_theta_full 0.981
_diffrn_measured_fraction_theta_max 0.908
_diffrn_measurement_device_type 'Bruker Diffraction CCD area-detector'
_diffrn_measurement_method '1265 images,\f=0, 90, 180 degree, and \D\w=0.3 degree, \c= 54.74 degree'
_diffrn_radiation_monochromator graphite
_diffrn_radiation_source 'fine-focus sealed tube'
_diffrn_radiation_type MoK\a
_diffrn_radiation_wavelength 0.71073
_diffrn_reflns_av_R_equivalents 0.0236
_diffrn_reflns_av_sigmaI/netI 0.0290
_diffrn_reflns_limit_h_max 8
_diffrn_reflns_limit_h_min -8
_diffrn_reflns_limit_k_max 20
_diffrn_reflns_limit_k_min -15
_diffrn_reflns_limit_l_max 14
_diffrn_reflns_limit_l_min -12
_diffrn_reflns_number 6220
_diffrn_reflns_theta_full 27.00
_diffrn_reflns_theta_max 28.34
_diffrn_reflns_theta_min 2.31
_diffrn_standards_decay_% .
_diffrn_standards_interval_count .
_diffrn_standards_interval_time .
_diffrn_standards_number 0
_exptl_absorpt_coefficient_mu 4.022
_exptl_absorpt_correction_T_max 0.8557
_exptl_absorpt_correction_T_min 0.3783
_exptl_absorpt_correction_type multi-scan
_exptl_absorpt_process_details 'SMART (Bruker, 2001)'
_exptl_crystal_colour colorless
_exptl_crystal_density_diffrn 2.669
_exptl_crystal_density_method 'not measured'
_exptl_crystal_description prism
_exptl_crystal_F_000 824
_exptl_crystal_size_max 0.30
_exptl_crystal_size_mid 0.12
_exptl_crystal_size_min 0.04
_refine_diff_density_max 2.355
_refine_diff_density_min -2.718
_refine_diff_density_rms 0.226
_refine_ls_extinction_method none
_refine_ls_goodness_of_fit_ref 1.102
_refine_ls_hydrogen_treatment undef
_refine_ls_matrix_type full
_refine_ls_number_parameters 192
_refine_ls_number_reflns 2465
_refine_ls_number_restraints 0
_refine_ls_restrained_S_all 1.102
_refine_ls_R_factor_all 0.0494
_refine_ls_R_factor_gt 0.0493
_refine_ls_shift/su_max 0.001
_refine_ls_shift/su_mean 0.000
_refine_ls_structure_factor_coef Fsqd
_refine_ls_weighting_details 'calc w=1/[\s^2^(Fo^2^)+(0.1000P)^2^+25.4944P] where P=(Fo^2^+2Fc^2^)/3'
_refine_ls_weighting_scheme calc
_refine_ls_wR_factor_gt 0.1725
_refine_ls_wR_factor_ref 0.1725
_reflns_number_gt 2459
_reflns_number_total 2465
_reflns_threshold_expression >2sigma(I)
_cod_data_source_file JSSC-2013-206-91.cif
_cod_data_source_block mic
_cod_original_sg_symbol_Hall '-P 2yn '
_cod_original_sg_symbol_H-M 'P 21/n '
_cod_database_code 1562526

loop_
_symmetry_equiv_pos_as_xyz
'x, y, z'
'-x+1/2, y+1/2, -z+1/2'
'-x, -y, -z'
'x-1/2, -y-1/2, z-1/2'

loop_
_atom_site_label
_atom_site_type_symbol
_atom_site_fract_x
_atom_site_fract_y
_atom_site_fract_z
_atom_site_U_iso_or_equiv
_atom_site_adp_type
_atom_site_occupancy
_atom_site_symmetry_multiplicity
_atom_site_calc_flag
_atom_site_refinement_flags
_atom_site_disorder_assembly
_atom_site_disorder_group
La1 La 0.34705(7) 0.20166(3) 0.15569(4) 0.0087(2) Uani 1 1 d . . .
B1 B 0.2359(15) 0.4640(6) 0.4114(8) 0.0099(16) Uani 1 1 d . . .
B2 B 0.0107(13) 0.3404(6) 0.3752(8) 0.0092(16) Uani 1 1 d . . .
B3 B 0.3467(13) 0.3206(6) 0.4761(8) 0.0087(16) Uani 1 1 d . . .
B4 B 0.6496(14) 0.2965(6) 0.3352(9) 0.0114(19) Uani 1 1 d . . .
B5 B 0.8989(15) 0.2621(6) 0.1828(9) 0.0131(17) Uani 1 1 d . . .
N1 N 0.3194(14) 0.4161(6) 0.0632(9) 0.0251(18) Uani 1 1 d . . .
O1 O 0.2812(9) 0.5500(4) 0.3994(6) 0.0120(12) Uani 1 1 d . . .
O2 O 0.0564(9) 0.4332(4) 0.3642(6) 0.0109(11) Uani 1 1 d . . .
O3 O 0.3773(9) 0.4137(4) 0.4737(5) 0.0104(11) Uani 1 1 d . . .
O4 O 0.1293(10) 0.3005(3) 0.4757(6) 0.0086(11) Uani 1 1 d . . .
O5 O 0.0503(10) 0.2980(3) 0.2540(6) 0.0099(12) Uani 1 1 d . . .
O6 O 0.4453(9) 0.2831(4) 0.3630(6) 0.0106(11) Uani 1 1 d . . .
O7 O 0.7921(8) 0.3292(4) 0.4139(5) 0.0089(10) Uani 1 1 d . . .
O8 O 0.6948(9) 0.2679(4) 0.2163(6) 0.0142(12) Uani 1 1 d . . .
O9 O 0.9626(9) 0.2130(4) 0.0850(6) 0.0114(12) Uani 1 1 d . . .
O11 O 0.3282(15) 0.3388(5) 0.0270(8) 0.035(2) Uani 1 1 d . . .
O12 O 0.3936(18) 0.4379(9) 0.1617(9) 0.054(3) Uani 1 1 d . . .
O13 O 0.2467(19) 0.4708(6) -0.0045(12) 0.059(3) Uani 1 1 d . . .
O14 O 0.5878(11) 0.0853(4) 0.2435(7) 0.0210(14) Uani 1 1 d . . .
O15 O 0.1571(11) 0.1311(5) 0.3364(7) 0.0241(16) Uani 1 1 d . . .

loop_
_atom_site_aniso_label
_atom_site_aniso_U_11
_atom_site_aniso_U_22
_atom_site_aniso_U_33
_atom_site_aniso_U_23
_atom_site_aniso_U_13
_atom_site_aniso_U_12
La1 0.0076(3) 0.0105(3) 0.0080(3) -0.00118(14) -0.00134(18) -0.00034(14)
B1 0.015(4) 0.007(4) 0.008(4) 0.003(3) 0.004(3) -0.001(3)
B2 0.004(4) 0.013(4) 0.011(4) -0.005(3) -0.003(3) 0.000(3)
B3 0.009(4) 0.011(4) 0.006(4) 0.000(3) 0.006(3) -0.001(3)
B4 0.009(5) 0.012(5) 0.014(5) 0.004(3) 0.001(4) -0.002(3)
B5 0.015(4) 0.014(4) 0.010(4) 0.001(3) 0.000(3) -0.001(3)
N1 0.026(4) 0.025(4) 0.025(4) 0.000(3) 0.012(3) 0.002(3)
O1 0.014(3) 0.008(3) 0.014(3) 0.000(2) -0.005(2) -0.002(2)
O2 0.007(3) 0.010(3) 0.015(3) 0.001(2) -0.003(2) 0.002(2)
O3 0.009(3) 0.010(3) 0.012(3) -0.002(2) -0.003(2) -0.001(2)
O4 0.012(3) 0.010(3) 0.004(3) -0.0014(18) -0.002(2) 0.0005(19)
O5 0.008(3) 0.014(3) 0.008(3) -0.002(2) 0.000(2) -0.0016(19)
O6 0.005(3) 0.017(3) 0.010(3) -0.002(2) 0.000(2) -0.001(2)
O7 0.006(2) 0.013(3) 0.008(3) 0.000(2) 0.003(2) -0.001(2)
O8 0.008(3) 0.021(3) 0.013(3) -0.004(2) 0.000(2) -0.004(2)
O9 0.008(3) 0.012(3) 0.014(3) -0.004(2) 0.001(2) 0.001(2)
O11 0.056(5) 0.012(3) 0.037(4) 0.008(3) 0.022(4) 0.001(3)
O12 0.055(6) 0.082(8) 0.027(5) 0.001(5) 0.010(4) -0.004(6)
O13 0.075(8) 0.025(5) 0.075(8) 0.014(5) -0.017(6) 0.014(5)
O14 0.020(3) 0.016(3) 0.027(4) 0.001(3) -0.008(3) 0.003(2)
O15 0.035(4) 0.014(3) 0.023(4) 0.000(3) 0.013(3) 0.000(3)

loop_
_atom_type_symbol
_atom_type_description
_atom_type_scat_dispersion_real
_atom_type_scat_dispersion_imag
_atom_type_scat_source
O O 0.0106 0.0060 'International Tables Vol C Tables 4.2.6.8 and 6.1.1.4'
B B 0.0013 0.0007 'International Tables Vol C Tables 4.2.6.8 and 6.1.1.4'
La La -0.2871 2.4523 'International Tables Vol C Tables 4.2.6.8 and 6.1.1.4'
N N 0.0061 0.0033 'International Tables Vol C Tables 4.2.6.8 and 6.1.1.4'
H H 0.0000 0.0000 'International Tables Vol C Tables 4.2.6.8 and 6.1.1.4'

loop_
_geom_angle_atom_site_label_1
_geom_angle_atom_site_label_2
_geom_angle_atom_site_label_3
_geom_angle
_geom_angle_site_symmetry_1
_geom_angle_site_symmetry_3
O11 La1 O15 138.4(2) . .
O11 La1 O1 129.2(3) . 2_545
O15 La1 O1 67.6(2) . 2_545
O11 La1 O14 144.6(3) . .
O15 La1 O14 73.9(2) . .
O1 La1 O14 68.6(2) 2_545 .
O11 La1 O8 80.7(3) . .
O15 La1 O8 114.6(2) . .
O1 La1 O8 135.3(2) 2_545 .
O14 La1 O8 69.7(2) . .
O11 La1 O6 93.5(2) . .
O15 La1 O6 71.8(2) . .
O1 La1 O6 135.49(19) 2_545 .
O14 La1 O6 83.5(2) . .
O8 La1 O6 52.04(19) . .
O11 La1 O9 75.3(3) . 1_455
O15 La1 O9 77.0(2) . 1_455
O1 La1 O9 71.68(18) 2_545 1_455
O14 La1 O9 137.3(2) . 1_455
O8 La1 O9 152.54(19) . 1_455
O6 La1 O9 115.94(19) . 1_455
O11 La1 O7 67.6(2) . 4_565
O15 La1 O7 126.6(2) . 4_565
O1 La1 O7 64.47(18) 2_545 4_565
O14 La1 O7 107.8(2) . 4_565
O8 La1 O7 115.51(18) . 4_565
O6 La1 O7 160.02(19) . 4_565
O9 La1 O7 67.01(18) 1_455 4_565
O11 La1 O5 73.1(2) . .
O15 La1 O5 65.5(2) . .
O1 La1 O5 111.54(18) 2_545 .
O14 La1 O5 134.1(2) . .
O8 La1 O5 108.65(19) . .
O6 La1 O5 64.70(19) . .
O9 La1 O5 51.56(18) 1_455 .
O7 La1 O5 113.00(18) 4_565 .
O11 La1 O4 69.7(2) . 4_665
O15 La1 O4 151.7(2) . 4_665
O1 La1 O4 92.87(18) 2_545 4_665
O14 La1 O4 80.2(2) . 4_665
O8 La1 O4 64.70(19) . 4_665
O6 La1 O4 116.47(18) . 4_665
O9 La1 O4 117.32(19) 1_455 4_665
O7 La1 O4 52.16(18) 4_565 4_665
O5 La1 O4 142.78(17) . 4_665
O11 La1 B5 75.7(3) . 1_455
O15 La1 B5 65.9(2) . 1_455
O1 La1 B5 89.6(2) 2_545 1_455
O14 La1 B5 139.3(2) . 1_455
O8 La1 B5 133.7(2) . 1_455
O6 La1 B5 90.0(2) . 1_455
O9 La1 B5 25.9(2) 1_455 1_455
O7 La1 B5 91.4(2) 4_565 1_455
O5 La1 B5 26.0(2) . 1_455
O4 La1 B5 136.9(2) 4_665 1_455
O11 La1 B4 87.9(3) . .
O15 La1 B4 92.8(2) . .
O1 La1 B4 141.3(2) 2_545 .
O14 La1 B4 74.0(2) . .
O8 La1 B4 25.9(2) . .
O6 La1 B4 26.2(2) . .
O9 La1 B4 138.4(2) 1_455 .
O7 La1 B4 140.0(2) 4_565 .
O5 La1 B4 87.3(2) . .
O4 La1 B4 90.5(2) 4_665 .
B5 La1 B4 113.4(3) 1_455 .
O2 B1 O1 119.6(8) . .
O2 B1 O3 123.5(7) . .
O1 B1 O3 116.9(8) . .
O4 B2 O5 111.0(7) . .
O4 B2 O2 111.5(6) . .
O5 B2 O2 109.3(7) . .
O4 B2 O7 104.5(7) . 1_455
O5 B2 O7 111.3(6) . 1_455
O2 B2 O7 109.2(6) . 1_455
O4 B3 O3 110.3(7) . .
O4 B3 O9 114.9(6) . 4_566
O3 B3 O9 107.2(7) . 4_566
O4 B3 O6 109.9(7) . .
O3 B3 O6 108.2(6) . .
O9 B3 O6 106.0(7) 4_566 .
O7 B4 O8 122.9(8) . .
O7 B4 O6 125.8(8) . .
O8 B4 O6 111.2(8) . .
O7 B4 La1 173.6(6) . .
O8 B4 La1 54.6(4) . .
O6 B4 La1 56.8(4) . .
O9 B5 O5 115.6(8) . 1_655
O9 B5 O8 122.4(8) . .
O5 B5 O8 121.7(8) 1_655 .
O9 B5 La1 57.5(4) . 1_655
O5 B5 La1 59.5(4) 1_655 1_655
O8 B5 La1 163.3(6) . 1_655
O12 N1 O13 118.5(11) . .
O12 N1 O11 121.1(11) . .
O13 N1 O11 120.3(10) . .
B1 O1 La1 147.5(6) . 2
B1 O2 B2 119.3(6) . .
B1 O3 B3 118.7(6) . .
B3 O4 B2 115.2(6) . .
B3 O4 La1 132.8(5) . 4_566
B2 O4 La1 99.7(5) . 4_566
B5 O5 B2 122.7(7) 1_455 .
B5 O5 La1 94.5(5) 1_455 .
B2 O5 La1 136.6(5) . .
B4 O6 B3 122.5(7) . .
B4 O6 La1 97.0(5) . .
B3 O6 La1 140.0(5) . .
B4 O7 B2 121.8(7) . 1_655
B4 O7 La1 128.8(5) . 4_666
B2 O7 La1 99.6(4) 1_655 4_666
B4 O8 B5 118.2(7) . .
B4 O8 La1 99.5(5) . .
B5 O8 La1 139.3(5) . .
B5 O9 B3 130.0(7) . 4_665
B5 O9 La1 96.6(5) . 1_655
B3 O9 La1 133.4(5) 4_665 1_655
N1 O11 La1 129.5(7) . .

loop_
_geom_bond_atom_site_label_1
_geom_bond_atom_site_label_2
_geom_bond_distance
_geom_bond_site_symmetry_2
La1 O11 2.539(7) .
La1 O15 2.550(7) .
La1 O1 2.569(6) 2_545
La1 O14 2.571(6) .
La1 O8 2.575(6) .
La1 O6 2.624(6) .
La1 O9 2.625(6) 1_455
La1 O7 2.646(6) 4_565
La1 O5 2.672(6) .
La1 O4 2.674(6) 4_665
La1 B5 3.093(10) 1_455
La1 B4 3.114(10) .
B1 O2 1.362(11) .
B1 O1 1.375(10) .
B1 O3 1.379(11) .
B2 O4 1.457(10) .
B2 O5 1.477(10) .
B2 O2 1.478(11) .
B2 O7 1.501(10) 1_455
B3 O4 1.456(11) .
B3 O3 1.461(11) .
B3 O9 1.478(11) 4_566
B3 O6 1.492(10) .
B4 O7 1.350(11) .
B4 O8 1.378(12) .
B4 O6 1.387(11) .
B5 O9 1.361(11) .
B5 O5 1.362(11) 1_655
B5 O8 1.388(11) .
B5 La1 3.093(10) 1_655
N1 O12 1.203(14) .
N1 O13 1.211(13) .
N1 O11 1.264(12) .
O1 La1 2.569(6) 2
O4 La1 2.674(6) 4_566
O5 B5 1.362(11) 1_455
O7 B2 1.501(10) 1_655
O7 La1 2.646(6) 4_666
O9 B3 1.478(11) 4_665
O9 La1 2.625(6) 1_655
